data_7714625
loop_
_publ_author_name
'Lamprecht, Anna'
'Arrowsmith, Merle'
'Dietz, Maximilian'
'Fuchs, Sonja'
'Rempel, Anna'
'H&#xe4;rterich, Marcel'
'Braunschweig, Holger'

_publ_section_title
;
 Synthesis, reduction and C-H activation chemistry of azaborinines with
 redox-active organoboryl substituents.
;
_journal_issue 3
_journal_name_full 'Dalton transactions (Cambridge, England : 2003)'
_journal_page_first 1004
_journal_page_last 1013
_journal_paper_doi 10.1039/d3dt03826b
_journal_volume 53
_journal_year 2024
_chemical_formula_moiety 'C80 H58 B4 N2'
_chemical_formula_sum 'C80 H58 B4 N2'
_chemical_formula_weight 1090.52
_space_group_crystal_system monoclinic
_space_group_IT_number 14
_space_group_name_Hall '-P 2yn'
_space_group_name_H-M_alt 'P 1 21/n 1'
_atom_sites_solution_hydrogens geom
_audit_creation_date 2022-08-11
_audit_creation_method 'CIF-fill 1.3i (K.Radacki, 2005-22)'
_audit_update_record
;
2023-10-13 deposited with the CCDC.	2023-12-06 downloaded from the CCDC.
;
_cell_angle_alpha 90
_cell_angle_beta 91.8480(10)
_cell_angle_gamma 90
_cell_formula_units_Z 2
_cell_length_a 12.76130(10)
_cell_length_b 12.1923(2)
_cell_length_c 18.9650(2)
_cell_measurement_reflns_used 18183
_cell_measurement_temperature 100(2)
_cell_measurement_theta_max 74.8480
_cell_measurement_theta_min 4.1020
_cell_volume 2949.22(6)
_computing_cell_refinement 'CrysAlisPro 1.171.42.58a (Rigaku OD, 2022)'
_computing_data_collection 'CrysAlisPro 1.171.42.58a (Rigaku OD, 2022)'
_computing_data_reduction 'CrysAlisPro 1.171.42.58a (Rigaku OD, 2022)'
_computing_molecular_graphics 'ShelXLe (Huebschle et all, 2011)'
_computing_publication_material 'SHELXL-2018/3 (Sheldrick, 2018)'
_computing_structure_refinement 'SHELXL-2018/3 (Sheldrick, 2018)'
_computing_structure_solution 'SHELXT 2018/2 (Sheldrick, 2018)'
_diffrn_ambient_environment N~2~
_diffrn_ambient_temperature 100(2)
_diffrn_detector HPA
_diffrn_detector_area_resol_mean 10.0
_diffrn_detector_type 'HyPix Arc150'
_diffrn_measured_fraction_theta_full 1.000
_diffrn_measured_fraction_theta_max 0.992
_diffrn_measurement_details
;
 List of Runs (angles in degrees, time in seconds):
 --------------------------------------------------------------------------
  1  \w     99.00 133.00   0.50    0.17    --   85.25  41.00  56.68   68
  2  \w     97.00 122.00   0.50    0.17    --   85.25  36.00  36.83   50
  3  \w     96.00 132.00   0.50    0.17    --   85.25  29.00  24.55   72
  4  \w     99.00 134.00   0.50    0.17    --   85.25  49.00 -27.74   70
  5  \w     94.00 120.00   0.50    0.17    --   85.25  18.00-108.06   52
  6  \w     46.00 133.00   0.50    0.17    --   82.31  15.00-150.00  174
  7  \w     43.00  68.00   0.50    0.17    --   85.25 -71.00 -10.60   50
  8  \w     43.00  69.00   0.50    0.17    --   85.25 -71.00   5.54   52
  9  \w    107.00 132.00   0.50    0.17    --   85.25 124.00   1.12   50
 10  \w     45.00  70.00   0.50    0.17    --   85.25 -75.00-146.86   50
 11  \w     39.00  83.00   0.50    0.17    --   85.25-139.00 -15.54   88
 12  \w     39.00 101.00   0.50    0.17    --   85.25-134.00-118.93  124
 13  \w     52.00  78.00   0.50    0.17    --   85.25-126.00 105.79   52
 14  \w     38.00  86.00   0.50    0.17    --   85.25-130.00 133.93   96
 15  \w     39.00  65.00   0.50    0.17    --   85.25-138.00 159.68   52
 16  \w     81.00 107.00   0.50    0.17    --   85.25-138.00 159.68   52
 17  \w     43.00  93.00   0.50    0.17    --   85.25-114.00 -25.55  100
 18  \w     40.00  90.00   0.50    0.17    --   82.31 -95.00   0.00  100
 19  \w     66.00  92.00   0.50    0.17    --   85.25 -98.00 -26.83   52
 20  \w     46.00  77.00   0.50    0.17    --   85.25-104.00 -72.16   62
 21  \w     41.00  82.00   0.50    0.17    --   85.25-100.00 -97.74   82
 22  \w     64.00  91.00   0.50    0.17    --   85.25 -92.00-142.63   54
 23  \w     52.00  78.00   0.50    0.17    --   85.25 -95.00-154.14   52
 24  \w     63.00  89.00   0.50    0.17    --   85.25 -91.00 -14.46   52
 25  \w     47.00  79.00   0.50    0.17    --   85.25 -93.00 146.54   64
 26  \w   -121.00 -81.00   0.50    0.17    --  -70.00 -36.00  38.55   80
 27  \w   -117.00 -85.00   0.50    0.17    --  -70.00 -58.00 140.39   64
 28  \w   -106.00 -71.00   0.50    0.17    --  -58.00 -51.00   7.39   70
 29  \w   -111.00 -76.00   0.50    0.17    --  -62.00 -49.00-132.06   70
 30  \w   -120.00 -86.00   0.50    0.17    --  -74.00 -60.00 -98.84   68
 31  \w   -115.00 -80.00   0.50    0.17    --  -66.00 -47.00-162.93   70
 32  \w    -95.00 -60.00   0.50    0.17    --  -46.00 -47.00 -65.54   70
 33  \w   -116.00 -79.00   0.50    0.17    --  -66.00 -44.00 -73.71   74
 34  \w    -88.00 -14.00   0.50    0.17    --  -60.19 126.00 -60.00  148
 35  \w   -107.00 -72.00   0.50    0.17    --  -58.00 -48.00 151.57   70
 36  \w   -126.00 -93.00   0.50    0.17    --  -79.50-120.00 134.63   66
;
_diffrn_measurement_device 'four-circle diffractometer'
_diffrn_measurement_device_type 'Rigaku XtaLAB Synergy-R'
_diffrn_measurement_method '\w scans'
_diffrn_orient_matrix_type
;
 CrysAlisPro convention (1999,Acta A55,543-557)
;
_diffrn_orient_matrix_UB_11 0.0651494000
_diffrn_orient_matrix_UB_12 0.0989471000
_diffrn_orient_matrix_UB_13 -0.0238499000
_diffrn_orient_matrix_UB_21 0.0665578000
_diffrn_orient_matrix_UB_22 -0.0062655000
_diffrn_orient_matrix_UB_23 0.0690720000
_diffrn_orient_matrix_UB_31 0.0768431000
_diffrn_orient_matrix_UB_32 -0.0784039000
_diffrn_orient_matrix_UB_33 -0.0355682000
_diffrn_radiation_monochromator 'multi-layer mirror'
_diffrn_radiation_probe x-ray
_diffrn_radiation_type CuK\a
_diffrn_radiation_wavelength 1.54184
_diffrn_radiation_xray_symbol K-L~2,3~
_diffrn_reflns_av_R_equivalents 0.0254
_diffrn_reflns_av_unetI/netI 0.0204
_diffrn_reflns_Laue_measured_fraction_full 1.000
_diffrn_reflns_Laue_measured_fraction_max 0.992
_diffrn_reflns_limit_h_max 15
_diffrn_reflns_limit_h_min -15
_diffrn_reflns_limit_k_max 14
_diffrn_reflns_limit_k_min -15
_diffrn_reflns_limit_l_max 23
_diffrn_reflns_limit_l_min -23
_diffrn_reflns_number 31837
_diffrn_reflns_point_group_measured_fraction_full 1.000
_diffrn_reflns_point_group_measured_fraction_max 0.992
_diffrn_reflns_theta_full 67.684
_diffrn_reflns_theta_max 75.127
_diffrn_reflns_theta_min 4.115
_diffrn_source 'rotating-anode X-ray tube'
_diffrn_source_type 'PhotonJet-R X-ray Source'
_exptl_absorpt_coefficient_mu 0.525
_exptl_absorpt_correction_T_max 1.000
_exptl_absorpt_correction_T_min 0.838
_exptl_absorpt_correction_type gaussian
_exptl_absorpt_process_details
;
 CrysAlisPro 1.171.42.58a (Rigaku Oxford Diffraction, 2022) Numerical 
 absorption correction based on gaussian integration over a multifaceted 
 crystal model Empirical absorption correction using spherical harmonics, 
 implemented in SCALE3 ABSPACK scaling algorithm.
;
_exptl_crystal_colour 'intense yellow'
_exptl_crystal_density_diffrn 1.228
_exptl_crystal_description block
_exptl_crystal_F_000 1144
_exptl_crystal_preparation
;
 Crystalls were grown from saturated solution of benzene . For data 
 collection the crystal was immersed in a film of perfluoropolyether oil, 
 mounted on a polyimide loop and transferred to stream of cold nitrogen 
 (Oxford Cryostream 800).
;
_exptl_crystal_size_max 0.190
_exptl_crystal_size_mid 0.130
_exptl_crystal_size_min 0.050
_refine_diff_density_max 0.172
_refine_diff_density_min -0.237
_refine_diff_density_rms 0.037
_refine_ls_extinction_method none
_refine_ls_goodness_of_fit_ref 1.042
_refine_ls_hydrogen_treatment constr
_refine_ls_matrix_type full
_refine_ls_number_parameters 437
_refine_ls_number_reflns 6032
_refine_ls_number_restraints 240
_refine_ls_restrained_S_all 1.042
_refine_ls_R_factor_all 0.0513
_refine_ls_R_factor_gt 0.0421
_refine_ls_shift/su_max 0.001
_refine_ls_shift/su_mean 0.000
_refine_ls_structure_factor_coef Fsqd
_refine_ls_weighting_details 'w=1/[\s^2^(Fo^2^)+(0.0415P)^2^+0.9693P] where P=(Fo^2^+2Fc^2^)/3'
_refine_ls_weighting_scheme calc
_refine_ls_wR_factor_gt 0.0970
_refine_ls_wR_factor_ref 0.1016
_reflns_Friedel_coverage 0.000
_reflns_number_gt 5067
_reflns_number_total 6032
_reflns_threshold_expression 'I > 2\s(I)'
_cod_data_source_file d3dt03826b2.cif
_cod_data_source_block AnLa110_AnLa_a
_cod_depositor_comments 'Adding full bibliography for 7714624--7714631.cif.'
_cod_original_sg_symbol_H-M 'P 21/n'
_cod_database_code 7714625
_shelx_shelxl_version_number 2018/3
_shelx_space_group_comment
;
 The symmetry employed for this shelxl refinement is uniquely defined by the 
 following loop, which should always be used as a source of symmetry 
 information in preference to the above space-group names. They are only 
 intended as comments.
;
_shelx_estimated_absorpt_t_min 0.907
_shelx_estimated_absorpt_t_max 0.974

loop_
_space_group_symop_operation_xyz
'x, y, z'
'-x+1/2, y+1/2, -z+1/2'
'-x, -y, -z'
'x-1/2, -y-1/2, z-1/2'

loop_
_atom_site_label
_atom_site_type_symbol
_atom_site_fract_x
_atom_site_fract_y
_atom_site_fract_z
_atom_site_U_iso_or_equiv
_atom_site_adp_type
_atom_site_occupancy
_atom_site_site_symmetry_order
_atom_site_calc_flag
_atom_site_refinement_flags_posn
_atom_site_refinement_flags_adp
_atom_site_refinement_flags_occupancy
_atom_site_disorder_assembly
_atom_site_disorder_group
N1_1 N 0.70616(8) 0.50875(9) 0.42952(6) 0.0264(2) Uani 1 1 d . U . . .
B1_11 B 0.7739(7) 0.4220(12) 0.4252(7) 0.0256(10) Uani 0.678(10) 1 d . U P A 1
C4_11 C 0.7291(5) 0.6161(4) 0.4004(4) 0.0240(8) Uani 0.678(10) 1 d . U P A 1
C4_12 C 0.7888(13) 0.422(2) 0.4207(12) 0.0240(17) Uani 0.322(10) 1 d . U P A 2
B1_12 B 0.7225(14) 0.5987(12) 0.4051(10) 0.0255(13) Uani 0.322(10) 1 d . U P A 2
C1_1 C 0.87579(10) 0.44128(11) 0.38379(7) 0.0287(3) Uani 1 1 d . . . . .
C2_1 C 0.89088(9) 0.54351(11) 0.35236(7) 0.0276(3) Uani 1 1 d . . . . .
B2_1 B 0.60321(11) 0.49820(12) 0.46663(8) 0.0263(3) Uani 1 1 d . . . . .
C3_1 C 0.81975(9) 0.63095(11) 0.36391(7) 0.0274(3) Uani 1 1 d . . . . .
C5_1 C 0.50626(9) 0.44695(10) 0.42728(7) 0.0262(3) Uani 1 1 d . . . . .
C6_1 C 0.51337(10) 0.40209(11) 0.35997(7) 0.0315(3) Uani 1 1 d . . . . .
H6_1 H 0.580104 0.396380 0.339479 0.038 Uiso 1 1 calc R U . . .
C7_1 C 0.42496(11) 0.36554(12) 0.32218(7) 0.0347(3) Uani 1 1 d . . . . .
H7_1 H 0.431400 0.335888 0.276202 0.042 Uiso 1 1 calc R U . . .
C8_1 C 0.32750(11) 0.37255(12) 0.35189(7) 0.0343(3) Uani 1 1 d . . . . .
H8_1 H 0.266819 0.347872 0.326239 0.041 Uiso 1 1 calc R U . . .
C9_1 C 0.31851(10) 0.41559(11) 0.41903(7) 0.0313(3) Uani 1 1 d . . . . .
H9_1 H 0.251343 0.419399 0.439084 0.038 Uiso 1 1 calc R U . . .
C10_1 C 0.40611(9) 0.45353(10) 0.45793(7) 0.0266(3) Uani 1 1 d . . . . .
C1_2 C 0.75962(9) 0.30816(12) 0.45921(7) 0.0319(3) Uani 1 1 d . . . . .
C2_2 C 0.77005(10) 0.29544(13) 0.53224(8) 0.0369(3) Uani 1 1 d . . . . .
H2_2 H 0.772873 0.358765 0.561429 0.044 Uiso 1 1 calc R U . . .
C3_2 C 0.77638(11) 0.19254(14) 0.56316(9) 0.0430(4) Uani 1 1 d . . . . .
H3_2 H 0.786204 0.185957 0.612847 0.052 Uiso 1 1 calc R U . . .
C4_2 C 0.76837(12) 0.09938(14) 0.52163(9) 0.0460(4) Uani 1 1 d . . . . .
H4_2 H 0.773833 0.028761 0.542604 0.055 Uiso 1 1 calc R U . . .
C5_2 C 0.75235(12) 0.10961(13) 0.44930(9) 0.0453(4) Uani 1 1 d . . . . .
H5_2 H 0.743657 0.046006 0.420771 0.054 Uiso 1 1 calc R U . . .
C6_2 C 0.74904(11) 0.21254(13) 0.41875(8) 0.0384(3) Uani 1 1 d . . . . .
H6_2 H 0.739345 0.218534 0.369021 0.046 Uiso 1 1 calc R U . . .
C1_3 C 0.95411(10) 0.35071(11) 0.37679(7) 0.0311(3) Uani 1 1 d . . . . .
C2_3 C 0.99931(10) 0.30410(13) 0.43764(8) 0.0400(3) Uani 1 1 d . . . . .
H2_3 H 0.983249 0.333469 0.482413 0.048 Uiso 1 1 calc R U . . .
C3_3 C 1.06740(11) 0.21550(14) 0.43399(9) 0.0482(4) Uani 1 1 d . . . . .
H3_3 H 1.095854 0.183662 0.476131 0.058 Uiso 1 1 calc R U . . .
C4_3 C 1.09374(11) 0.17374(13) 0.36954(10) 0.0458(4) Uani 1 1 d . . . . .
H4_3 H 1.140335 0.113200 0.367013 0.055 Uiso 1 1 calc R U . . .
C5_3 C 1.05188(11) 0.22053(12) 0.30845(9) 0.0391(3) Uani 1 1 d . . . . .
H5_3 H 1.070728 0.192680 0.263822 0.047 Uiso 1 1 calc R U . . .
C6_3 C 0.98237(10) 0.30811(11) 0.31194(8) 0.0335(3) Uani 1 1 d . . . . .
H6_3 H 0.953831 0.339237 0.269601 0.040 Uiso 1 1 calc R U . . .
C1_4 C 0.97704(10) 0.56261(10) 0.30193(7) 0.0293(3) Uani 1 1 d . . . . .
C2_4 C 0.95015(11) 0.58601(11) 0.23173(7) 0.0347(3) Uani 1 1 d . . . . .
H2_4 H 0.878339 0.592627 0.217578 0.042 Uiso 1 1 calc R U . . .
C3_4 C 1.02675(13) 0.59978(13) 0.18221(9) 0.0486(4) Uani 1 1 d . . . . .
H3_4 H 1.007370 0.614113 0.134311 0.058 Uiso 1 1 calc R U . . .
C4_4 C 1.13077(14) 0.59260(14) 0.20275(11) 0.0584(5) Uani 1 1 d . . . . .
H4_4 H 1.183389 0.602763 0.169047 0.070 Uiso 1 1 calc R U . . .
C5_4 C 1.15898(12) 0.57074(13) 0.27198(12) 0.0541(5) Uani 1 1 d . . . . .
H5_4 H 1.231048 0.566581 0.285901 0.065 Uiso 1 1 calc R U . . .
C6_4 C 1.08244(10) 0.55463(12) 0.32189(9) 0.0385(3) Uani 1 1 d . . . . .
H6_4 H 1.102390 0.538243 0.369423 0.046 Uiso 1 1 calc R U . . .
C1_5 C 0.84431(10) 0.74524(11) 0.34076(7) 0.0278(3) Uani 1 1 d . . . . .
C2_5 C 0.77924(10) 0.80264(11) 0.29352(7) 0.0313(3) Uani 1 1 d . . . . .
H2_5 H 0.720345 0.766887 0.271947 0.038 Uiso 1 1 calc R U . . .
C3_5 C 0.79935(11) 0.91152(12) 0.27754(7) 0.0347(3) Uani 1 1 d . . . . .
H3_5 H 0.754493 0.949497 0.244890 0.042 Uiso 1 1 calc R U . . .
C4_5 C 0.88444(11) 0.96518(12) 0.30890(8) 0.0363(3) Uani 1 1 d . . . . .
H4_5 H 0.897143 1.040235 0.298772 0.044 Uiso 1 1 calc R U . . .
C5_5 C 0.95068(11) 0.90850(12) 0.35507(8) 0.0367(3) Uani 1 1 d . . . . .
H5_5 H 1.009596 0.944465 0.376464 0.044 Uiso 1 1 calc R U . . .
C6_5 C 0.93129(10) 0.79918(11) 0.37022(7) 0.0316(3) Uani 1 1 d . . . . .
H6_5 H 0.978147 0.760519 0.401206 0.038 Uiso 1 1 calc R U . . .
C1_6 C 0.6498(4) 0.6986(3) 0.4137(3) 0.0289(5) Uani 0.678(10) 1 d G U P A 1
C2_6 C 0.6701(3) 0.7781(3) 0.4648(2) 0.0383(7) Uani 0.678(10) 1 d G U P A 1
H2_6 H 0.734907 0.777947 0.490895 0.046 Uiso 0.678(10) 1 calc R U P A 1
C3_6 C 0.5954(3) 0.8580(3) 0.4779(2) 0.0420(7) Uani 0.678(10) 1 d G U P A 1
H3_6 H 0.609212 0.912382 0.512829 0.050 Uiso 0.678(10) 1 calc R U P A 1
C4_6 C 0.5005(3) 0.8583(3) 0.4398(2) 0.0457(8) Uani 0.678(10) 1 d G U P A 1
H4_6 H 0.449477 0.912872 0.448675 0.055 Uiso 0.678(10) 1 calc R U P A 1
C5_6 C 0.4803(3) 0.7787(4) 0.3886(2) 0.0433(7) Uani 0.678(10) 1 d G U P A 1
H5_6 H 0.415436 0.778926 0.362587 0.052 Uiso 0.678(10) 1 calc R U P A 1
C6_6 C 0.5550(4) 0.6989(4) 0.3756(3) 0.0347(7) Uani 0.678(10) 1 d G U P A 1
H6_6 H 0.541130 0.644489 0.340653 0.042 Uiso 0.678(10) 1 calc R U P A 1
C1_61 C 0.6374(8) 0.7076(7) 0.4105(6) 0.0339(10) Uani 0.322(10) 1 d G U P A 2
C2_61 C 0.6527(6) 0.7983(7) 0.4540(5) 0.0357(11) Uani 0.322(10) 1 d G U P A 2
H2_61 H 0.715758 0.805286 0.481656 0.043 Uiso 0.322(10) 1 calc R U P A 2
C3_61 C 0.5758(6) 0.8787(6) 0.4571(4) 0.0404(11) Uani 0.322(10) 1 d G U P A 2
H3_61 H 0.586253 0.940650 0.486897 0.048 Uiso 0.322(10) 1 calc R U P A 2
C4_61 C 0.4835(6) 0.8684(7) 0.4167(4) 0.0435(11) Uani 0.322(10) 1 d G U P A 2
H4_61 H 0.430931 0.923400 0.418804 0.052 Uiso 0.322(10) 1 calc R U P A 2
C5_61 C 0.4682(7) 0.7778(8) 0.3731(5) 0.0416(11) Uani 0.322(10) 1 d G U P A 2
H5_61 H 0.405113 0.770784 0.345471 0.050 Uiso 0.322(10) 1 calc R U P A 2
C6_61 C 0.5451(9) 0.6974(8) 0.3700(6) 0.0372(11) Uani 0.322(10) 1 d G U P A 2
H6_61 H 0.534616 0.635418 0.340230 0.045 Uiso 0.322(10) 1 calc R U P A 2

loop_
_atom_site_aniso_label
_atom_site_aniso_U_11
_atom_site_aniso_U_22
_atom_site_aniso_U_33
_atom_site_aniso_U_23
_atom_site_aniso_U_13
_atom_site_aniso_U_12
N1_1 0.0203(5) 0.0291(6) 0.0300(5) -0.0014(4) 0.0038(4) -0.0031(4)
B1_11 0.013(2) 0.0357(16) 0.0282(17) -0.0056(13) 0.0065(14) -0.0050(17)
C4_11 0.0241(13) 0.0217(17) 0.0260(14) 0.0037(12) -0.0009(10) -0.0090(11)
C4_12 0.018(4) 0.027(2) 0.028(3) -0.003(2) 0.000(3) 0.002(3)
B1_12 0.020(2) 0.029(3) 0.028(2) 0.000(2) 0.0088(19) -0.002(2)
C1_1 0.0244(6) 0.0309(7) 0.0307(7) -0.0017(5) 0.0003(5) -0.0046(5)
C2_1 0.0198(6) 0.0346(7) 0.0285(6) -0.0019(5) 0.0008(5) -0.0038(5)
B2_1 0.0226(7) 0.0255(7) 0.0310(7) 0.0015(6) 0.0033(6) -0.0001(5)
C3_1 0.0214(6) 0.0328(7) 0.0279(6) -0.0011(5) 0.0006(5) -0.0013(5)
C5_1 0.0236(6) 0.0271(6) 0.0282(6) -0.0002(5) 0.0032(5) -0.0019(5)
C6_1 0.0283(6) 0.0353(7) 0.0313(7) -0.0033(6) 0.0055(5) -0.0028(5)
C7_1 0.0362(7) 0.0385(8) 0.0293(7) -0.0057(6) 0.0004(5) -0.0030(6)
C8_1 0.0296(7) 0.0382(8) 0.0349(7) -0.0044(6) -0.0042(5) -0.0045(6)
C9_1 0.0229(6) 0.0346(7) 0.0366(7) -0.0043(6) 0.0013(5) -0.0033(5)
C10_1 0.0224(6) 0.0269(6) 0.0307(6) 0.0003(5) 0.0020(5) -0.0029(5)
C1_2 0.0183(6) 0.0382(7) 0.0395(7) -0.0052(6) 0.0041(5) -0.0012(5)
C2_2 0.0268(7) 0.0449(8) 0.0392(8) -0.0060(6) 0.0031(6) -0.0052(6)
C3_2 0.0312(7) 0.0523(9) 0.0456(9) 0.0047(7) 0.0018(6) -0.0068(7)
C4_2 0.0340(8) 0.0425(9) 0.0620(11) 0.0050(8) 0.0087(7) -0.0022(7)
C5_2 0.0365(8) 0.0394(8) 0.0608(10) -0.0115(7) 0.0136(7) -0.0059(6)
C6_2 0.0292(7) 0.0440(8) 0.0424(8) -0.0092(6) 0.0070(6) -0.0043(6)
C1_3 0.0216(6) 0.0308(7) 0.0411(8) 0.0028(6) 0.0028(5) -0.0062(5)
C2_3 0.0232(6) 0.0528(9) 0.0443(8) 0.0108(7) 0.0044(6) -0.0017(6)
C3_3 0.0242(7) 0.0607(10) 0.0601(10) 0.0240(8) 0.0058(7) 0.0041(7)
C4_3 0.0229(7) 0.0407(8) 0.0743(11) 0.0129(8) 0.0083(7) 0.0016(6)
C5_3 0.0259(6) 0.0347(7) 0.0568(9) -0.0029(7) 0.0043(6) -0.0033(6)
C6_3 0.0259(6) 0.0303(7) 0.0444(8) -0.0004(6) 0.0003(6) -0.0037(5)
C1_4 0.0237(6) 0.0245(6) 0.0399(7) -0.0009(5) 0.0067(5) -0.0017(5)
C2_4 0.0345(7) 0.0307(7) 0.0396(8) 0.0020(6) 0.0110(6) -0.0003(6)
C3_4 0.0552(10) 0.0397(8) 0.0526(10) 0.0070(7) 0.0272(8) 0.0040(7)
C4_4 0.0487(10) 0.0444(9) 0.0845(14) 0.0162(9) 0.0414(10) 0.0063(8)
C5_4 0.0244(7) 0.0376(9) 0.1014(15) 0.0095(9) 0.0195(8) 0.0014(6)
C6_4 0.0229(6) 0.0317(7) 0.0613(10) 0.0016(7) 0.0049(6) -0.0013(5)
C1_5 0.0237(6) 0.0310(7) 0.0291(6) -0.0031(5) 0.0069(5) 0.0015(5)
C2_5 0.0243(6) 0.0389(8) 0.0310(7) -0.0006(6) 0.0054(5) 0.0013(5)
C3_5 0.0318(7) 0.0391(8) 0.0335(7) 0.0031(6) 0.0067(5) 0.0081(6)
C4_5 0.0386(7) 0.0308(7) 0.0400(8) -0.0011(6) 0.0088(6) 0.0012(6)
C5_5 0.0340(7) 0.0351(7) 0.0409(8) -0.0061(6) 0.0016(6) -0.0035(6)
C6_5 0.0285(6) 0.0322(7) 0.0341(7) -0.0026(5) -0.0004(5) 0.0015(5)
C1_6 0.0245(12) 0.0299(11) 0.0325(11) 0.0037(10) 0.0054(10) -0.0035(9)
C2_6 0.0344(14) 0.0355(15) 0.0450(15) -0.0004(12) 0.0045(11) -0.0044(11)
C3_6 0.0406(16) 0.0357(14) 0.0502(18) -0.0049(12) 0.0101(13) -0.0060(12)
C4_6 0.0371(15) 0.0430(13) 0.058(2) -0.0055(14) 0.0122(15) 0.0063(11)
C5_6 0.0309(13) 0.0486(12) 0.0506(19) -0.0032(13) 0.0037(12) 0.0042(11)
C6_6 0.0303(15) 0.0371(12) 0.0369(13) -0.0001(10) 0.0046(11) -0.0010(10)
C1_61 0.0302(19) 0.0346(18) 0.0372(18) -0.0002(17) 0.0083(17) -0.0054(16)
C2_61 0.029(2) 0.033(2) 0.045(2) -0.0055(19) 0.0022(18) -0.0086(18)
C3_61 0.033(2) 0.039(2) 0.049(2) -0.008(2) 0.005(2) -0.0033(19)
C4_61 0.034(2) 0.046(2) 0.051(3) -0.005(2) 0.007(2) -0.0012(18)
C5_61 0.033(2) 0.0460(19) 0.046(2) -0.006(2) 0.0047(19) 0.0023(18)
C6_61 0.029(2) 0.042(2) 0.041(2) 0.0018(19) 0.0041(19) -0.0007(19)

loop_
_atom_type_symbol
_atom_type_description
_atom_type_scat_dispersion_real
_atom_type_scat_dispersion_imag
_atom_type_scat_source
C C 0.0181 0.0091 'International Tables Vol C Tables 4.2.6.8 and 6.1.1.4'
H H 0.0000 0.0000 'International Tables Vol C Tables 4.2.6.8 and 6.1.1.4'
B B 0.0090 0.0039 'International Tables Vol C Tables 4.2.6.8 and 6.1.1.4'
N N 0.0311 0.0180 'International Tables Vol C Tables 4.2.6.8 and 6.1.1.4'

loop_
_exptl_crystal_face_index_h
_exptl_crystal_face_index_k
_exptl_crystal_face_index_l
_exptl_crystal_face_perp_dist
1 -1 1 0.0547
0 0 1 0.0418
0 0 -1 0.0623
-1 1 -1 0.0685
-1 1 0 0.0697
0 -1 1 0.0595
0 1 -1 0.0931
1 -1 -1 0.0698
0 -1 -1 0.0735
0 1 1 0.0970
-1 -1 -1 0.0505
1 1 1 0.0966
-1 0 0 0.0268
1 0 0 0.0496
-1 0 -1 0.0105
1 0 1 0.0363

loop_
_geom_angle_atom_site_label_1
_geom_angle_atom_site_label_2
_geom_angle_atom_site_label_3
_geom_angle
_geom_angle_site_symmetry_1
_geom_angle_site_symmetry_3
_geom_angle_publ_flag
B1_11 N1_1 C4_11 122.4(5) . . ?
B1_12 N1_1 C4_12 117.7(11) . . ?
B1_12 N1_1 B2_1 114.7(8) . . ?
B1_11 N1_1 B2_1 121.4(5) . . ?
C4_11 N1_1 B2_1 116.2(3) . . ?
C4_12 N1_1 B2_1 127.7(8) . . ?
N1_1 B1_11 C1_2 125.8(6) . . ?
N1_1 B1_11 C1_1 116.9(9) . . ?
C1_2 B1_11 C1_1 117.3(8) . . ?
C3_1 C4_11 C1_6 126.6(4) . . ?
C3_1 C4_11 N1_1 119.4(5) . . ?
C1_6 C4_11 N1_1 114.0(5) . . ?
C1_1 C4_12 N1_1 121.5(17) . . ?
C1_1 C4_12 C1_2 126.2(15) . . ?
N1_1 C4_12 C1_2 112.3(10) . . ?
N1_1 B1_12 C3_1 125.3(12) . . ?
N1_1 B1_12 C1_61 124.0(12) . . ?
C3_1 B1_12 C1_61 110.7(10) . . ?
C4_12 C1_1 C2_1 120.3(10) . . ?
C4_12 C1_1 C1_3 118.5(10) . . ?
C2_1 C1_1 C1_3 121.20(11) . . ?
C2_1 C1_1 B1_11 118.6(6) . . ?
C1_3 C1_1 B1_11 120.2(6) . . ?
C1_1 C2_1 C3_1 120.37(11) . . ?
C1_1 C2_1 C1_4 121.65(11) . . ?
C3_1 C2_1 C1_4 117.84(11) . . ?
N1_1 B2_1 C5_1 119.95(11) . . ?
N1_1 B2_1 C10_1 119.22(11) . 3_666 ?
C5_1 B2_1 C10_1 120.69(11) . 3_666 ?
C4_11 C3_1 C2_1 121.9(2) . . ?
C4_11 C3_1 C1_5 117.1(2) . . ?
C2_1 C3_1 C1_5 120.79(11) . . ?
C2_1 C3_1 B1_12 114.6(6) . . ?
C1_5 C3_1 B1_12 124.5(6) . . ?
C6_1 C5_1 C10_1 118.80(11) . . ?
C6_1 C5_1 B2_1 121.52(11) . . ?
C10_1 C5_1 B2_1 119.49(11) . . ?
C7_1 C6_1 C5_1 121.47(12) . . ?
C8_1 C7_1 C6_1 119.68(13) . . ?
C7_1 C8_1 C9_1 119.97(12) . . ?
C8_1 C9_1 C10_1 121.45(12) . . ?
C9_1 C10_1 C5_1 118.63(11) . . ?
C9_1 C10_1 B2_1 121.80(11) . 3_666 ?
C5_1 C10_1 B2_1 119.57(11) . 3_666 ?
C2_2 C1_2 C6_2 117.12(14) . . ?
C2_2 C1_2 B1_11 120.4(5) . . ?
C6_2 C1_2 B1_11 122.0(5) . . ?
C2_2 C1_2 C4_12 121.9(9) . . ?
C6_2 C1_2 C4_12 119.1(8) . . ?
C3_2 C2_2 C1_2 121.51(14) . . ?
C4_2 C3_2 C2_2 119.99(15) . . ?
C3_2 C4_2 C5_2 119.68(16) . . ?
C6_2 C5_2 C4_2 119.88(15) . . ?
C5_2 C6_2 C1_2 121.68(15) . . ?
C6_3 C1_3 C2_3 117.82(13) . . ?
C6_3 C1_3 C1_1 123.05(12) . . ?
C2_3 C1_3 C1_1 119.10(13) . . ?
C3_3 C2_3 C1_3 121.22(15) . . ?
C4_3 C3_3 C2_3 120.20(15) . . ?
C3_3 C4_3 C5_3 119.52(15) . . ?
C4_3 C5_3 C6_3 120.42(15) . . ?
C5_3 C6_3 C1_3 120.78(14) . . ?
C6_4 C1_4 C2_4 118.77(13) . . ?
C6_4 C1_4 C2_1 122.62(13) . . ?
C2_4 C1_4 C2_1 118.58(11) . . ?
C3_4 C2_4 C1_4 120.94(14) . . ?
C4_4 C3_4 C2_4 119.72(17) . . ?
C3_4 C4_4 C5_4 120.22(14) . . ?
C4_4 C5_4 C6_4 120.47(15) . . ?
C1_4 C6_4 C5_4 119.86(16) . . ?
C2_5 C1_5 C6_5 118.21(12) . . ?
C2_5 C1_5 C3_1 122.07(12) . . ?
C6_5 C1_5 C3_1 119.60(12) . . ?
C3_5 C2_5 C1_5 120.76(13) . . ?
C4_5 C3_5 C2_5 120.40(13) . . ?
C5_5 C4_5 C3_5 119.38(13) . . ?
C4_5 C5_5 C6_5 120.12(13) . . ?
C5_5 C6_5 C1_5 121.08(13) . . ?
C2_6 C1_6 C6_6 120.0 . . ?
C2_6 C1_6 C4_11 119.3(4) . . ?
C6_6 C1_6 C4_11 120.7(4) . . ?
C3_6 C2_6 C1_6 120.0 . . ?
C2_6 C3_6 C4_6 120.0 . . ?
C3_6 C4_6 C5_6 120.0 . . ?
C6_6 C5_6 C4_6 120.0 . . ?
C5_6 C6_6 C1_6 120.0 . . ?
C2_61 C1_61 C6_61 120.0 . . ?
C2_61 C1_61 B1_12 124.9(9) . . ?
C6_61 C1_61 B1_12 115.1(8) . . ?
C1_61 C2_61 C3_61 120.0 . . ?
C4_61 C3_61 C2_61 120.0 . . ?
C5_61 C4_61 C3_61 120.0 . . ?
C4_61 C5_61 C6_61 120.0 . . ?
C5_61 C6_61 C1_61 120.0 . . ?

loop_
_geom_bond_atom_site_label_1
_geom_bond_atom_site_label_2
_geom_bond_distance
_geom_bond_site_symmetry_2
_geom_bond_publ_flag
N1_1 B1_12 1.212(15) . ?
N1_1 B1_11 1.370(13) . ?
N1_1 C4_11 1.455(5) . ?
N1_1 C4_12 1.51(2) . ?
N1_1 B2_1 1.5158(16) . ?
B1_11 C1_2 1.544(14) . ?
B1_11 C1_1 1.558(9) . ?
C4_11 C3_1 1.378(7) . ?
C4_11 C1_6 1.455(7) . ?
C4_12 C1_1 1.352(17) . ?
C4_12 C1_2 1.62(2) . ?
B1_12 C3_1 1.538(16) . ?
B1_12 C1_61 1.721(18) . ?
C1_1 C2_1 1.3976(18) . ?
C1_1 C1_3 1.4981(18) . ?
C2_1 C3_1 1.4217(18) . ?
C2_1 C1_4 1.4986(17) . ?
B2_1 C5_1 1.5552(19) . ?
B2_1 C10_1 1.5552(19) 3_666 ?
C3_1 C1_5 1.4972(18) . ?
C5_1 C6_1 1.3943(18) . ?
C5_1 C10_1 1.4233(16) . ?
C6_1 C7_1 1.3903(19) . ?
C7_1 C8_1 1.3845(19) . ?
C8_1 C9_1 1.3854(19) . ?
C9_1 C10_1 1.3981(17) . ?
C1_2 C2_2 1.396(2) . ?
C1_2 C6_2 1.400(2) . ?
C2_2 C3_2 1.386(2) . ?
C3_2 C4_2 1.384(2) . ?
C4_2 C5_2 1.386(2) . ?
C5_2 C6_2 1.382(2) . ?
C1_3 C6_3 1.3932(19) . ?
C1_3 C2_3 1.394(2) . ?
C2_3 C3_3 1.390(2) . ?
C3_3 C4_3 1.376(2) . ?
C4_3 C5_3 1.383(2) . ?
C5_3 C6_3 1.391(2) . ?
C1_4 C6_4 1.3888(18) . ?
C1_4 C2_4 1.394(2) . ?
C2_4 C3_4 1.3874(19) . ?
C3_4 C4_4 1.374(3) . ?
C4_4 C5_4 1.376(3) . ?
C5_4 C6_4 1.396(2) . ?
C1_5 C2_5 1.3907(18) . ?
C1_5 C6_5 1.3916(18) . ?
C2_5 C3_5 1.387(2) . ?
C3_5 C4_5 1.385(2) . ?
C4_5 C5_5 1.383(2) . ?
C5_5 C6_5 1.387(2) . ?
C1_6 C2_6 1.3900 . ?
C1_6 C6_6 1.3900 . ?
C2_6 C3_6 1.3900 . ?
C3_6 C4_6 1.3900 . ?
C4_6 C5_6 1.3900 . ?
C5_6 C6_6 1.3900 . ?
C1_61 C2_61 1.3900 . ?
C1_61 C6_61 1.3900 . ?
C2_61 C3_61 1.3900 . ?
C3_61 C4_61 1.3900 . ?
C4_61 C5_61 1.3900 . ?
C5_61 C6_61 1.3900 . ?

loop_
_geom_torsion_atom_site_label_1
_geom_torsion_atom_site_label_2
_geom_torsion_atom_site_label_3
_geom_torsion_atom_site_label_4
_geom_torsion
_geom_torsion_site_symmetry_1
_geom_torsion_site_symmetry_2
_geom_torsion_site_symmetry_3
_geom_torsion_site_symmetry_4
_geom_torsion_publ_flag
C4_11 N1_1 B1_11 C1_2 175.2(7) . . . . ?
B2_1 N1_1 B1_11 C1_2 -3.6(13) . . . . ?
C4_11 N1_1 B1_11 C1_1 -3.0(12) . . . . ?
B2_1 N1_1 B1_11 C1_1 178.2(5) . . . . ?
B1_11 N1_1 C4_11 C3_1 3.2(9) . . . . ?
B2_1 N1_1 C4_11 C3_1 -177.9(4) . . . . ?
B1_11 N1_1 C4_11 C1_6 -176.9(7) . . . . ?
B2_1 N1_1 C4_11 C1_6 1.9(6) . . . . ?
B1_12 N1_1 C4_12 C1_1 -3(2) . . . . ?
B2_1 N1_1 C4_12 C1_1 177.4(10) . . . . ?
B1_12 N1_1 C4_12 C1_2 177.0(13) . . . . ?
B2_1 N1_1 C4_12 C1_2 -2.3(19) . . . . ?
C4_12 N1_1 B1_12 C3_1 2(2) . . . . ?
B2_1 N1_1 B1_12 C3_1 -178.9(11) . . . . ?
C4_12 N1_1 B1_12 C1_61 -179.8(14) . . . . ?
B2_1 N1_1 B1_12 C1_61 -0.4(19) . . . . ?
N1_1 C4_12 C1_1 C2_1 0(2) . . . . ?
C1_2 C4_12 C1_1 C2_1 179.3(12) . . . . ?
N1_1 C4_12 C1_1 C1_3 -179.6(11) . . . . ?
C1_2 C4_12 C1_1 C1_3 0(2) . . . . ?
N1_1 B1_11 C1_1 C2_1 -1.6(11) . . . . ?
C1_2 B1_11 C1_1 C2_1 180.0(5) . . . . ?
N1_1 B1_11 C1_1 C1_3 179.8(6) . . . . ?
C1_2 B1_11 C1_1 C1_3 1.4(11) . . . . ?
C4_12 C1_1 C2_1 C3_1 5.5(12) . . . . ?
C1_3 C1_1 C2_1 C3_1 -175.31(12) . . . . ?
B1_11 C1_1 C2_1 C3_1 6.1(6) . . . . ?
C4_12 C1_1 C2_1 C1_4 -170.2(11) . . . . ?
C1_3 C1_1 C2_1 C1_4 8.97(19) . . . . ?
B1_11 C1_1 C2_1 C1_4 -169.6(6) . . . . ?
B1_12 N1_1 B2_1 C5_1 98.5(10) . . . . ?
B1_11 N1_1 B2_1 C5_1 -81.8(7) . . . . ?
C4_11 N1_1 B2_1 C5_1 99.3(3) . . . . ?
C4_12 N1_1 B2_1 C5_1 -82.2(11) . . . . ?
B1_12 N1_1 B2_1 C10_1 -77.2(10) . . . 3_666 ?
B1_11 N1_1 B2_1 C10_1 102.4(7) . . . 3_666 ?
C4_11 N1_1 B2_1 C10_1 -76.4(3) . . . 3_666 ?
C4_12 N1_1 B2_1 C10_1 102.1(11) . . . 3_666 ?
C1_6 C4_11 C3_1 C2_1 -178.3(5) . . . . ?
N1_1 C4_11 C3_1 C2_1 1.5(7) . . . . ?
C1_6 C4_11 C3_1 C1_5 5.6(8) . . . . ?
N1_1 C4_11 C3_1 C1_5 -174.6(4) . . . . ?
C1_1 C2_1 C3_1 C4_11 -6.2(4) . . . . ?
C1_4 C2_1 C3_1 C4_11 169.7(4) . . . . ?
C1_1 C2_1 C3_1 C1_5 169.73(12) . . . . ?
C1_4 C2_1 C3_1 C1_5 -14.39(18) . . . . ?
C1_1 C2_1 C3_1 B1_12 -6.7(8) . . . . ?
C1_4 C2_1 C3_1 B1_12 169.2(8) . . . . ?
N1_1 B1_12 C3_1 C2_1 3(2) . . . . ?
C1_61 B1_12 C3_1 C2_1 -175.6(8) . . . . ?
N1_1 B1_12 C3_1 C1_5 -173.2(12) . . . . ?
C1_61 B1_12 C3_1 C1_5 8.2(16) . . . . ?
N1_1 B2_1 C5_1 C6_1 5.11(19) . . . . ?
C10_1 B2_1 C5_1 C6_1 -179.22(12) 3_666 . . . ?
N1_1 B2_1 C5_1 C10_1 -169.79(11) . . . . ?
C10_1 B2_1 C5_1 C10_1 5.9(2) 3_666 . . . ?
C10_1 C5_1 C6_1 C7_1 1.0(2) . . . . ?
B2_1 C5_1 C6_1 C7_1 -173.96(13) . . . . ?
C5_1 C6_1 C7_1 C8_1 -0.6(2) . . . . ?
C6_1 C7_1 C8_1 C9_1 -0.2(2) . . . . ?
C7_1 C8_1 C9_1 C10_1 0.6(2) . . . . ?
C8_1 C9_1 C10_1 C5_1 -0.2(2) . . . . ?
C8_1 C9_1 C10_1 B2_1 -179.91(13) . . . 3_666 ?
C6_1 C5_1 C10_1 C9_1 -0.56(19) . . . . ?
B2_1 C5_1 C10_1 C9_1 174.48(12) . . . . ?
C6_1 C5_1 C10_1 B2_1 179.15(12) . . . 3_666 ?
B2_1 C5_1 C10_1 B2_1 -5.8(2) . . . 3_666 ?
N1_1 B1_11 C1_2 C2_2 -70.8(11) . . . . ?
C1_1 B1_11 C1_2 C2_2 107.5(8) . . . . ?
N1_1 B1_11 C1_2 C6_2 117.3(10) . . . . ?
C1_1 B1_11 C1_2 C6_2 -64.4(9) . . . . ?
C1_1 C4_12 C1_2 C2_2 104.2(18) . . . . ?
N1_1 C4_12 C1_2 C2_2 -76.1(14) . . . . ?
C1_1 C4_12 C1_2 C6_2 -60(2) . . . . ?
N1_1 C4_12 C1_2 C6_2 120.2(12) . . . . ?
C6_2 C1_2 C2_2 C3_2 3.99(19) . . . . ?
B1_11 C1_2 C2_2 C3_2 -168.3(4) . . . . ?
C4_12 C1_2 C2_2 C3_2 -160.0(7) . . . . ?
C1_2 C2_2 C3_2 C4_2 -2.5(2) . . . . ?
C2_2 C3_2 C4_2 C5_2 -1.0(2) . . . . ?
C3_2 C4_2 C5_2 C6_2 2.8(2) . . . . ?
C4_2 C5_2 C6_2 C1_2 -1.2(2) . . . . ?
C2_2 C1_2 C6_2 C5_2 -2.2(2) . . . . ?
B1_11 C1_2 C6_2 C5_2 169.9(4) . . . . ?
C4_12 C1_2 C6_2 C5_2 162.3(7) . . . . ?
C4_12 C1_1 C1_3 C6_3 120.2(11) . . . . ?
C2_1 C1_1 C1_3 C6_3 -58.95(18) . . . . ?
B1_11 C1_1 C1_3 C6_3 119.6(6) . . . . ?
C4_12 C1_1 C1_3 C2_3 -57.9(11) . . . . ?
C2_1 C1_1 C1_3 C2_3 122.85(14) . . . . ?
B1_11 C1_1 C1_3 C2_3 -58.6(6) . . . . ?
C6_3 C1_3 C2_3 C3_3 -2.3(2) . . . . ?
C1_1 C1_3 C2_3 C3_3 176.01(13) . . . . ?
C1_3 C2_3 C3_3 C4_3 1.7(2) . . . . ?
C2_3 C3_3 C4_3 C5_3 -0.1(2) . . . . ?
C3_3 C4_3 C5_3 C6_3 -1.0(2) . . . . ?
C4_3 C5_3 C6_3 C1_3 0.4(2) . . . . ?
C2_3 C1_3 C6_3 C5_3 1.23(19) . . . . ?
C1_1 C1_3 C6_3 C5_3 -176.99(12) . . . . ?
C1_1 C2_1 C1_4 C6_4 -63.83(18) . . . . ?
C3_1 C2_1 C1_4 C6_4 120.34(14) . . . . ?
C1_1 C2_1 C1_4 C2_4 114.16(14) . . . . ?
C3_1 C2_1 C1_4 C2_4 -61.67(16) . . . . ?
C6_4 C1_4 C2_4 C3_4 0.8(2) . . . . ?
C2_1 C1_4 C2_4 C3_4 -177.24(13) . . . . ?
C1_4 C2_4 C3_4 C4_4 -1.4(2) . . . . ?
C2_4 C3_4 C4_4 C5_4 0.7(3) . . . . ?
C3_4 C4_4 C5_4 C6_4 0.6(3) . . . . ?
C2_4 C1_4 C6_4 C5_4 0.4(2) . . . . ?
C2_1 C1_4 C6_4 C5_4 178.42(13) . . . . ?
C4_4 C5_4 C6_4 C1_4 -1.1(2) . . . . ?
C4_11 C3_1 C1_5 C2_5 -62.7(4) . . . . ?
C2_1 C3_1 C1_5 C2_5 121.21(14) . . . . ?
B1_12 C3_1 C1_5 C2_5 -62.7(9) . . . . ?
C4_11 C3_1 C1_5 C6_5 113.3(4) . . . . ?
C2_1 C3_1 C1_5 C6_5 -62.79(17) . . . . ?
B1_12 C3_1 C1_5 C6_5 113.3(9) . . . . ?
C6_5 C1_5 C2_5 C3_5 -1.45(18) . . . . ?
C3_1 C1_5 C2_5 C3_5 174.60(12) . . . . ?
C1_5 C2_5 C3_5 C4_5 -0.48(19) . . . . ?
C2_5 C3_5 C4_5 C5_5 1.5(2) . . . . ?
C3_5 C4_5 C5_5 C6_5 -0.6(2) . . . . ?
C4_5 C5_5 C6_5 C1_5 -1.4(2) . . . . ?
C2_5 C1_5 C6_5 C5_5 2.38(19) . . . . ?
C3_1 C1_5 C6_5 C5_5 -173.77(12) . . . . ?
C3_1 C4_11 C1_6 C2_6 -75.7(8) . . . . ?
N1_1 C4_11 C1_6 C2_6 104.5(5) . . . . ?
C3_1 C4_11 C1_6 C6_6 103.8(6) . . . . ?
N1_1 C4_11 C1_6 C6_6 -76.0(6) . . . . ?
C6_6 C1_6 C2_6 C3_6 0.0 . . . . ?
C4_11 C1_6 C2_6 C3_6 179.5(5) . . . . ?
C1_6 C2_6 C3_6 C4_6 0.0 . . . . ?
C2_6 C3_6 C4_6 C5_6 0.0 . . . . ?
C3_6 C4_6 C5_6 C6_6 0.0 . . . . ?
C4_6 C5_6 C6_6 C1_6 0.0 . . . . ?
C2_6 C1_6 C6_6 C5_6 0.0 . . . . ?
C4_11 C1_6 C6_6 C5_6 -179.5(5) . . . . ?
N1_1 B1_12 C1_61 C2_61 106.7(15) . . . . ?
C3_1 B1_12 C1_61 C2_61 -74.6(15) . . . . ?
N1_1 B1_12 C1_61 C6_61 -69.7(18) . . . . ?
C3_1 B1_12 C1_61 C6_61 109.0(10) . . . . ?
C6_61 C1_61 C2_61 C3_61 0.0 . . . . ?
B1_12 C1_61 C2_61 C3_61 -176.3(11) . . . . ?
C1_61 C2_61 C3_61 C4_61 0.0 . . . . ?
C2_61 C3_61 C4_61 C5_61 0.0 . . . . ?
C3_61 C4_61 C5_61 C6_61 0.0 . . . . ?
C4_61 C5_61 C6_61 C1_61 0.0 . . . . ?
C2_61 C1_61 C6_61 C5_61 0.0 . . . . ?
B1_12 C1_61 C6_61 C5_61 176.6(10) . . . . ?
